data_1537588
loop_
_publ_author_name
'Linke, K.H.'
'Lemmer, F.'

_publ_section_title
;
 Roentgenographische Kristallstrukturanalyse von Selenidcyanid
;
_journal_name_full 'Zeitschrift fuer Anorganische und Allgemeine Chemie'
_journal_page_first 211
_journal_page_last 216
_journal_volume 345
_journal_year 1966
_chemical_formula_sum 'C2 N2 Se'
_chemical_name_systematic 'Se (C N)2'
_space_group_IT_number 61
_symmetry_space_group_name_Hall '-P 2ac 2ab'
_symmetry_space_group_name_H-M 'P b c a'
_cell_angle_alpha 90
_cell_angle_beta 90
_cell_angle_gamma 90
_cell_formula_units_Z 8
_cell_length_a 8.71
_cell_length_b 6.98
_cell_length_c 13.41
_cell_volume 815.272
_citation_journal_id_ASTM ZAACAB
_cod_data_source_file Linke_ZAACAB_1966_1881.cif
_cod_data_source_block C2N2Se1
_cod_original_cell_volume 815.2717
_cod_original_formula_sum 'C2 N2 Se1'
_cod_database_code 1537588

loop_
_symmetry_equiv_pos_as_xyz
x,y,z
-x+1/2,-y,z+1/2
x+1/2,-y+1/2,-z
-x,y+1/2,-z+1/2
-x,-y,-z
x-1/2,y,-z-1/2
-x-1/2,y-1/2,z
x,-y-1/2,z-1/2

loop_
_atom_site_label
_atom_site_type_symbol
_atom_site_fract_x
_atom_site_fract_y
_atom_site_fract_z
_atom_site_occupancy
_atom_site_U_iso_or_equiv
N2 N-3 -0.326 0.343 0.131 1 0.0
Se1 Se+2 0.011 0.161 0.124 1 0.0
N1 N-3 0.181 0.553 0.095 1 0.0
C1 C+2 0.122 0.425 0.116 1 0.0
C2 C+2 -0.204 0.254 0.151 1 0.0
